data_4342068
loop_
_publ_author_name
'M\"uller, Christoph'
'Koch, Alexander'
'G\"orls, Helmar'
'Krieck, Sven'
'Westerhausen, Matthias'

_publ_section_title
;
 Tris(pyrazolyl)methanides of the Alkaline Earth Metals: Influence of the
 Substitution Pattern on Stability and Degradation.
;
_journal_issue 2
_journal_name_full 'Inorganic chemistry'
_journal_page_first 635
_journal_page_last 645
_journal_paper_doi 10.1021/ic5025907
_journal_volume 54
_journal_year 2015
_chemical_formula_moiety 'C38 H54 Ca N12, 4(C7 H8)'
_chemical_formula_sum 'C66 H86 Ca N12'
_chemical_formula_weight 1087.55
_chemical_name_systematic
; 
 ? 
;
_space_group_IT_number 2
_symmetry_cell_setting triclinic
_symmetry_space_group_name_Hall '-P 1'
_symmetry_space_group_name_H-M 'P -1'
_atom_sites_solution_hydrogens geom
_atom_sites_solution_primary direct
_atom_sites_solution_secondary difmap
_audit_creation_method SHELXL-97
_cell_angle_alpha 85.145(1)
_cell_angle_beta 77.664(1)
_cell_angle_gamma 71.209(1)
_cell_formula_units_Z 2
_cell_length_a 10.8146(2)
_cell_length_b 14.2332(2)
_cell_length_c 21.6603(3)
_cell_measurement_temperature 133(2)
_cell_volume 3083.06(9)
_computing_cell_refinement DENZO
_computing_data_collection COLLECT
_computing_data_reduction DENZO
_computing_molecular_graphics SHELXTL/PC
_computing_publication_material SHELXL-97
_computing_structure_refinement 'SHELXL-97 (Sheldrick, 2008)'
_computing_structure_solution 'SHELXS-97 (Sheldrick, 2008)'
_diffrn_ambient_temperature 133(2)
_diffrn_measured_fraction_theta_full 0.978
_diffrn_measured_fraction_theta_max 0.978
_diffrn_measurement_device_type KappaCCD
_diffrn_measurement_method 'phi- + omega-scan'
_diffrn_radiation_monochromator graphite
_diffrn_radiation_source 'fine-focus sealed tube'
_diffrn_radiation_type MoK\a
_diffrn_radiation_wavelength 0.71073
_diffrn_reflns_av_R_equivalents 0.0311
_diffrn_reflns_av_sigmaI/netI 0.0479
_diffrn_reflns_limit_h_max 14
_diffrn_reflns_limit_h_min -10
_diffrn_reflns_limit_k_max 18
_diffrn_reflns_limit_k_min -18
_diffrn_reflns_limit_l_max 28
_diffrn_reflns_limit_l_min -27
_diffrn_reflns_number 35440
_diffrn_reflns_theta_full 27.60
_diffrn_reflns_theta_max 27.60
_diffrn_reflns_theta_min 1.78
_exptl_absorpt_coefficient_mu 0.152
_exptl_absorpt_correction_T_max 0.7456
_exptl_absorpt_correction_T_min 0.6622
_exptl_absorpt_correction_type multi-scan
_exptl_absorpt_process_details 'SADABS, Bruker-AXS, 2002'
_exptl_crystal_colour colourless
_exptl_crystal_density_diffrn 1.174
_exptl_crystal_density_method 'not measured'
_exptl_crystal_description prism
_exptl_crystal_F_000 1176
_exptl_crystal_size_max 0.067
_exptl_crystal_size_mid 0.051
_exptl_crystal_size_min 0.028
_refine_diff_density_max 1.988
_refine_diff_density_min -0.920
_refine_diff_density_rms 0.092
_refine_ls_extinction_method none
_refine_ls_goodness_of_fit_ref 1.063
_refine_ls_hydrogen_treatment constr
_refine_ls_matrix_type full
_refine_ls_number_parameters 686
_refine_ls_number_reflns 13989
_refine_ls_number_restraints 0
_refine_ls_restrained_S_all 1.063
_refine_ls_R_factor_all 0.1153
_refine_ls_R_factor_gt 0.0932
_refine_ls_shift/su_max 0.003
_refine_ls_shift/su_mean 0.000
_refine_ls_structure_factor_coef Fsqd
_refine_ls_weighting_details 'calc w=1/[\s^2^(Fo^2^)+(0.1080P)^2^+6.5815P] where P=(Fo^2^+2Fc^2^)/3'
_refine_ls_weighting_scheme calc
_refine_ls_wR_factor_gt 0.2428
_refine_ls_wR_factor_ref 0.2637
_reflns_number_gt 10588
_reflns_number_total 13989
_reflns_threshold_expression >2sigma(I)
_cod_data_source_file ic5025907_si_002.cif
_cod_data_source_block FO5289
_cod_depositor_comments 'Adding full bibliography for 4342066--4342075.cif.'
_cod_original_cell_volume 3083.06(8)
_cod_database_code 4342068

loop_
_symmetry_equiv_pos_as_xyz
'x, y, z'
'-x, -y, -z'

loop_
_atom_site_label
_atom_site_type_symbol
_atom_site_fract_x
_atom_site_fract_y
_atom_site_fract_z
_atom_site_U_iso_or_equiv
_atom_site_adp_type
_atom_site_occupancy
_atom_site_symmetry_multiplicity
_atom_site_calc_flag
_atom_site_refinement_flags
Ca1 Ca 0.49176(5) 0.00485(4) 0.25072(2) 0.01721(15) Uani 1 1 d .
N1 N 0.4015(2) -0.18205(16) 0.21577(10) 0.0173(4) Uani 1 1 d .
N2 N 0.4610(2) -0.15881(16) 0.26035(10) 0.0191(5) Uani 1 1 d .
N3 N 0.2626(2) -0.02755(16) 0.18302(10) 0.0172(4) Uani 1 1 d .
N4 N 0.2761(2) 0.04123(16) 0.22009(10) 0.0190(4) Uani 1 1 d .
N5 N 0.4802(2) -0.09977(16) 0.12271(10) 0.0177(4) Uani 1 1 d .
N6 N 0.5544(2) -0.04812(16) 0.14100(10) 0.0187(4) Uani 1 1 d .
N7 N 0.4305(2) 0.05884(17) 0.36029(10) 0.0197(5) Uani 1 1 d .
N8 N 0.5070(2) 0.10928(16) 0.37837(10) 0.0178(4) Uani 1 1 d .
N9 N 0.7082(2) -0.03121(17) 0.28042(10) 0.0197(5) Uani 1 1 d .
N10 N 0.7232(2) 0.03820(17) 0.31672(10) 0.0185(4) Uani 1 1 d .
N11 N 0.5224(2) 0.16799(17) 0.24020(10) 0.0195(5) Uani 1 1 d .
N12 N 0.5816(2) 0.19198(16) 0.28466(10) 0.0179(4) Uani 1 1 d .
C1 C 0.3651(3) -0.11951(19) 0.16247(12) 0.0181(5) Uani 1 1 d .
C2 C 0.3805(3) -0.27127(19) 0.23027(12) 0.0187(5) Uani 1 1 d .
C3 C 0.4257(3) -0.3070(2) 0.28507(13) 0.0212(5) Uani 1 1 d .
C4 C 0.4763(3) -0.2351(2) 0.30141(12) 0.0205(5) Uani 1 1 d .
C5 C 0.3218(3) -0.3167(2) 0.18937(14) 0.0276(6) Uani 1 1 d .
H5A H 0.2504 -0.2651 0.1735 0.041 Uiso 1 1 calc R
H5B H 0.2854 -0.3662 0.2140 0.041 Uiso 1 1 calc R
H5C H 0.3910 -0.3490 0.1537 0.041 Uiso 1 1 calc R
C6 C 0.4242(4) -0.4024(2) 0.31953(15) 0.0339(7) Uani 1 1 d .
H6A H 0.3724 -0.4336 0.3009 0.051 Uiso 1 1 calc R
H6B H 0.3834 -0.3890 0.3642 0.051 Uiso 1 1 calc R
H6C H 0.5157 -0.4471 0.3161 0.051 Uiso 1 1 calc R
C7 C 0.5420(3) -0.2367(2) 0.35577(13) 0.0282(6) Uani 1 1 d .
H7A H 0.5490 -0.1708 0.3603 0.042 Uiso 1 1 calc R
H7B H 0.6314 -0.2854 0.3480 0.042 Uiso 1 1 calc R
H7C H 0.4888 -0.2551 0.3946 0.042 Uiso 1 1 calc R
C8 C 0.1383(3) 0.0034(2) 0.16901(12) 0.0202(5) Uani 1 1 d .
C9 C 0.0701(3) 0.0941(2) 0.19689(13) 0.0225(6) Uani 1 1 d .
C10 C 0.1600(3) 0.1144(2) 0.22810(13) 0.0213(5) Uani 1 1 d .
C11 C 0.0931(3) -0.0555(2) 0.13028(14) 0.0273(6) Uani 1 1 d .
H11A H 0.1702 -0.1077 0.1087 0.041 Uiso 1 1 calc R
H11B H 0.0481 -0.0119 0.0989 0.041 Uiso 1 1 calc R
H11C H 0.0311 -0.0857 0.1577 0.041 Uiso 1 1 calc R
C12 C -0.0707(3) 0.1549(2) 0.19458(15) 0.0313(7) Uani 1 1 d .
H12A H -0.0803 0.1681 0.1504 0.047 Uiso 1 1 calc R
H12B H -0.0925 0.2179 0.2159 0.047 Uiso 1 1 calc R
H12C H -0.1312 0.1184 0.2159 0.047 Uiso 1 1 calc R
C13 C 0.1397(3) 0.2028(2) 0.26645(15) 0.0303(6) Uani 1 1 d .
H13A H 0.2144 0.1904 0.2881 0.045 Uiso 1 1 calc R
H13B H 0.0565 0.2147 0.2978 0.045 Uiso 1 1 calc R
H13C H 0.1350 0.2612 0.2385 0.045 Uiso 1 1 calc R
C14 C 0.5274(3) -0.1257(2) 0.06126(12) 0.0197(5) Uani 1 1 d .
C15 C 0.6346(3) -0.0911(2) 0.03831(12) 0.0217(5) Uani 1 1 d .
C16 C 0.6472(3) -0.0436(2) 0.08996(12) 0.0207(5) Uani 1 1 d .
C17 C 0.4664(3) -0.1808(2) 0.02769(13) 0.0292(6) Uani 1 1 d .
H17A H 0.4079 -0.2098 0.0586 0.044 Uiso 1 1 calc R
H17B H 0.5369 -0.2338 0.0030 0.044 Uiso 1 1 calc R
H17C H 0.4144 -0.1351 -0.0006 0.044 Uiso 1 1 calc R
C18 C 0.7160(3) -0.1012(2) -0.02748(14) 0.0303(7) Uani 1 1 d .
H18A H 0.6566 -0.0833 -0.0580 0.045 Uiso 1 1 calc R
H18B H 0.7737 -0.1700 -0.0340 0.045 Uiso 1 1 calc R
H18C H 0.7709 -0.0570 -0.0335 0.045 Uiso 1 1 calc R
C19 C 0.7473(3) 0.0073(2) 0.09324(15) 0.0292(6) Uani 1 1 d .
H19A H 0.7173 0.0479 0.1312 0.044 Uiso 1 1 calc R
H19B H 0.7565 0.0499 0.0556 0.044 Uiso 1 1 calc R
H19C H 0.8336 -0.0426 0.0950 0.044 Uiso 1 1 calc R
C20 C 0.6204(3) 0.1295(2) 0.33795(12) 0.0191(5) Uani 1 1 d .
C21 C 0.3416(3) 0.0511(2) 0.41223(12) 0.0203(5) Uani 1 1 d .
C22 C 0.3595(3) 0.0946(2) 0.46414(12) 0.0220(5) Uani 1 1 d .
C23 C 0.4656(3) 0.1305(2) 0.44075(12) 0.0202(5) Uani 1 1 d .
C24 C 0.2404(3) 0.0014(2) 0.40950(15) 0.0288(6) Uani 1 1 d .
H24A H 0.2663 -0.0357 0.3702 0.043 Uiso 1 1 calc R
H24B H 0.1531 0.0516 0.4108 0.043 Uiso 1 1 calc R
H24C H 0.2355 -0.0444 0.4457 0.043 Uiso 1 1 calc R
C25 C 0.2839(3) 0.1008(3) 0.53088(14) 0.0332(7) Uani 1 1 d .
H25A H 0.3467 0.0787 0.5597 0.050 Uiso 1 1 calc R
H25B H 0.2268 0.0582 0.5367 0.050 Uiso 1 1 calc R
H25C H 0.2286 0.1696 0.5400 0.050 Uiso 1 1 calc R
C26 C 0.5307(3) 0.1818(2) 0.47422(14) 0.0299(6) Uani 1 1 d .
H26A H 0.5885 0.2114 0.4432 0.045 Uiso 1 1 calc R
H26B H 0.5843 0.1339 0.5011 0.045 Uiso 1 1 calc R
H26C H 0.4625 0.2341 0.5005 0.045 Uiso 1 1 calc R
C27 C 0.8245(3) -0.1040(2) 0.27218(12) 0.0213(5) Uani 1 1 d .
C28 C 0.9151(3) -0.0841(2) 0.30282(13) 0.0225(6) Uani 1 1 d .
C29 C 0.8472(3) 0.0069(2) 0.33063(12) 0.0194(5) Uani 1 1 d .
C30 C 0.8425(3) -0.1931(2) 0.23468(15) 0.0308(7) Uani 1 1 d .
H30A H 0.7730 -0.1777 0.2095 0.046 Uiso 1 1 calc R
H30B H 0.8362 -0.2490 0.2636 0.046 Uiso 1 1 calc R
H30C H 0.9303 -0.2108 0.2065 0.046 Uiso 1 1 calc R
C31 C 1.0551(3) -0.1451(2) 0.30519(16) 0.0325(7) Uani 1 1 d .
H31A H 1.0626 -0.1636 0.3492 0.049 Uiso 1 1 calc R
H31B H 1.1152 -0.1065 0.2875 0.049 Uiso 1 1 calc R
H31C H 1.0793 -0.2052 0.2805 0.049 Uiso 1 1 calc R
C32 C 0.8939(3) 0.0661(2) 0.36861(14) 0.0284(6) Uani 1 1 d .
H32A H 0.8172 0.1181 0.3907 0.043 Uiso 1 1 calc R
H32B H 0.9548 0.0965 0.3406 0.043 Uiso 1 1 calc R
H32C H 0.9404 0.0225 0.3996 0.043 Uiso 1 1 calc R
C33 C 0.5084(3) 0.24340(19) 0.19823(12) 0.0200(5) Uani 1 1 d .
C34 C 0.5590(3) 0.3153(2) 0.21398(13) 0.0218(5) Uani 1 1 d .
C35 C 0.6039(3) 0.28051(19) 0.26933(13) 0.0204(5) Uani 1 1 d .
C36 C 0.4428(3) 0.2441(2) 0.14417(13) 0.0286(6) Uani 1 1 d .
H36A H 0.4360 0.1780 0.1401 0.043 Uiso 1 1 calc R
H36B H 0.4959 0.2621 0.1051 0.043 Uiso 1 1 calc R
H36C H 0.3534 0.2927 0.1518 0.043 Uiso 1 1 calc R
C37 C 0.5634(4) 0.4094(2) 0.17844(16) 0.0336(7) Uani 1 1 d .
H37A H 0.6238 0.4365 0.1937 0.050 Uiso 1 1 calc R
H37B H 0.4738 0.4577 0.1851 0.050 Uiso 1 1 calc R
H37C H 0.5954 0.3956 0.1332 0.050 Uiso 1 1 calc R
C38 C 0.6645(3) 0.3265(2) 0.30949(15) 0.0287(6) Uani 1 1 d .
H38A H 0.7379 0.2752 0.3242 0.043 Uiso 1 1 calc R
H38B H 0.5968 0.3576 0.3460 0.043 Uiso 1 1 calc R
H38C H 0.6985 0.3770 0.2846 0.043 Uiso 1 1 calc R
C1TA C 0.8548(5) 0.5115(4) 0.0769(2) 0.0576(11) Uani 1 1 d .
H1TA H 0.8784 0.4924 0.0339 0.069 Uiso 1 1 calc R
C2TA C 0.7552(5) 0.5974(4) 0.0939(3) 0.0705(14) Uani 1 1 d .
H2TA H 0.7084 0.6371 0.0636 0.085 Uiso 1 1 calc R
C3TA C 0.7231(5) 0.6259(4) 0.1573(3) 0.0674(14) Uani 1 1 d .
H3TA H 0.6555 0.6866 0.1697 0.081 Uiso 1 1 calc R
C4TA C 0.7893(5) 0.5663(3) 0.2023(2) 0.0609(13) Uani 1 1 d .
H4TA H 0.7658 0.5856 0.2452 0.073 Uiso 1 1 calc R
C5TA C 0.8878(4) 0.4806(3) 0.1840(2) 0.0550(11) Uani 1 1 d .
H5TA H 0.9339 0.4398 0.2142 0.066 Uiso 1 1 calc R
C6TA C 0.9222(4) 0.4517(3) 0.1196(2) 0.0477(10) Uani 1 1 d .
C7TA C 1.0321(5) 0.3592(3) 0.0999(3) 0.0731(14) Uani 1 1 d .
H7TA H 0.9973 0.3132 0.0832 0.110 Uiso 1 1 calc R
H7TB H 1.0710 0.3284 0.1365 0.110 Uiso 1 1 calc R
H7TC H 1.1007 0.3750 0.0671 0.110 Uiso 1 1 calc R
C1TB C 0.2730(4) 0.6465(3) 0.5046(2) 0.0464(9) Uani 1 1 d .
H1TB H 0.3651 0.6152 0.4887 0.056 Uiso 1 1 calc R
C2TB C 0.2075(4) 0.7321(3) 0.4757(2) 0.0481(9) Uani 1 1 d .
H2TB H 0.2537 0.7593 0.4402 0.058 Uiso 1 1 calc R
C3TB C 0.0742(4) 0.7780(3) 0.4985(2) 0.0489(9) Uani 1 1 d .
H3TB H 0.0282 0.8371 0.4786 0.059 Uiso 1 1 calc R
C4TB C 0.0071(4) 0.7388(3) 0.5501(2) 0.0475(9) Uani 1 1 d .
H4TB H -0.0847 0.7711 0.5660 0.057 Uiso 1 1 calc R
C5TB C 0.0738(4) 0.6521(3) 0.57885(18) 0.0424(8) Uani 1 1 d .
H5TB H 0.0274 0.6246 0.6142 0.051 Uiso 1 1 calc R
C6TB C 0.2091(4) 0.6049(3) 0.55600(19) 0.0417(8) Uani 1 1 d .
C7TB C 0.2810(5) 0.5102(3) 0.5861(3) 0.0656(13) Uani 1 1 d .
H7TD H 0.3773 0.4959 0.5713 0.098 Uiso 1 1 calc R
H7TE H 0.2539 0.4557 0.5746 0.098 Uiso 1 1 calc R
H7TF H 0.2591 0.5168 0.6322 0.098 Uiso 1 1 calc R
C1TC C 0.2667(4) 0.6492(4) 0.0081(3) 0.0664(14) Uani 1 1 d .
H1TC H 0.3579 0.6145 -0.0072 0.080 Uiso 1 1 calc R
C2TC C 0.2065(4) 0.7363(4) -0.0205(2) 0.0588(12) Uani 1 1 d .
H2TC H 0.2556 0.7613 -0.0561 0.071 Uiso 1 1 calc R
C3TC C 0.0767(4) 0.7870(3) 0.0018(2) 0.0507(10) Uani 1 1 d .
H3TC H 0.0358 0.8483 -0.0177 0.061 Uiso 1 1 calc R
C4TC C 0.0032(4) 0.7500(3) 0.05302(19) 0.0472(9) Uani 1 1 d .
H4TC H -0.0879 0.7856 0.0679 0.057 Uiso 1 1 calc R
C5TC C 0.0614(5) 0.6629(3) 0.0820(2) 0.0500(10) Uani 1 1 d .
H5TC H 0.0112 0.6377 0.1170 0.060 Uiso 1 1 calc R
C6TC C 0.1953(5) 0.6109(3) 0.0596(2) 0.0592(13) Uani 1 1 d .
C7TC C 0.2646(8) 0.5153(5) 0.0858(4) 0.1073(17) Uani 1 1 d .
H7TG H 0.3609 0.5041 0.0749 0.161 Uiso 1 1 calc R
H7TH H 0.2437 0.4623 0.0682 0.161 Uiso 1 1 calc R
H7TI H 0.2357 0.5153 0.1319 0.161 Uiso 1 1 calc R
C1TD C 0.2424(3) 0.4021(2) 0.33115(19) 0.0845(8) Uani 1 1 d G
H1TD H 0.3109 0.3406 0.3219 0.101 Uiso 1 1 calc R
C2TD C 0.1772(3) 0.4542(3) 0.28401(14) 0.0845(8) Uani 1 1 d G
H2TD H 0.2011 0.4283 0.2426 0.101 Uiso 1 1 calc R
C3TD C 0.0769(3) 0.5441(3) 0.29748(16) 0.0845(8) Uani 1 1 d G
H3TD H 0.0324 0.5797 0.2653 0.101 Uiso 1 1 calc R
C4TD C 0.0419(3) 0.5819(2) 0.35808(18) 0.0845(8) Uani 1 1 d G
H4TD H -0.0266 0.6433 0.3673 0.101 Uiso 1 1 calc R
C5TD C 0.1071(3) 0.5298(3) 0.40522(14) 0.0845(8) Uani 1 1 d G
H5TD H 0.0831 0.5556 0.4466 0.101 Uiso 1 1 calc R
C6TD C 0.2073(3) 0.4399(3) 0.39176(16) 0.0845(8) Uani 1 1 d G
C7TD C 0.2710(8) 0.3923(5) 0.4382(4) 0.1073(17) Uani 1 1 d .
H7TJ H 0.2067 0.3989 0.4783 0.161 Uiso 1 1 calc R
H7TK H 0.3396 0.4215 0.4419 0.161 Uiso 1 1 calc R
H7TL H 0.3128 0.3218 0.4281 0.161 Uiso 1 1 calc R

loop_
_atom_site_aniso_label
_atom_site_aniso_U_11
_atom_site_aniso_U_22
_atom_site_aniso_U_33
_atom_site_aniso_U_23
_atom_site_aniso_U_13
_atom_site_aniso_U_12
Ca1 0.0191(3) 0.0208(3) 0.0165(3) -0.00122(19) -0.00636(19) -0.0107(2)
N1 0.0190(10) 0.0208(10) 0.0163(10) -0.0016(8) -0.0059(8) -0.0101(9)
N2 0.0232(11) 0.0223(11) 0.0167(10) -0.0009(8) -0.0086(9) -0.0107(9)
N3 0.0164(10) 0.0230(11) 0.0159(10) -0.0021(8) -0.0037(8) -0.0103(9)
N4 0.0205(11) 0.0212(11) 0.0189(11) -0.0024(8) -0.0051(8) -0.0100(9)
N5 0.0178(10) 0.0230(11) 0.0159(10) -0.0022(8) -0.0060(8) -0.0090(9)
N6 0.0168(10) 0.0240(11) 0.0195(11) -0.0005(9) -0.0048(8) -0.0114(9)
N7 0.0204(11) 0.0257(11) 0.0172(10) -0.0016(9) -0.0046(8) -0.0121(9)
N8 0.0195(11) 0.0231(11) 0.0153(10) -0.0030(8) -0.0047(8) -0.0112(9)
N9 0.0191(11) 0.0233(11) 0.0197(11) -0.0020(9) -0.0045(9) -0.0098(9)
N10 0.0179(10) 0.0247(11) 0.0174(10) -0.0015(8) -0.0060(8) -0.0110(9)
N11 0.0230(11) 0.0228(11) 0.0179(10) 0.0001(8) -0.0075(9) -0.0120(9)
N12 0.0201(11) 0.0205(11) 0.0178(10) -0.0017(8) -0.0060(8) -0.0109(9)
C1 0.0172(12) 0.0223(12) 0.0167(12) -0.0015(9) -0.0032(9) -0.0086(10)
C2 0.0171(12) 0.0184(12) 0.0216(12) -0.0033(10) -0.0008(10) -0.0083(10)
C3 0.0240(13) 0.0203(12) 0.0204(13) -0.0013(10) -0.0029(10) -0.0092(10)
C4 0.0223(13) 0.0210(12) 0.0187(12) -0.0011(10) -0.0052(10) -0.0065(10)
C5 0.0359(16) 0.0250(14) 0.0299(15) -0.0039(11) -0.0094(12) -0.0176(12)
C6 0.049(2) 0.0238(15) 0.0327(16) 0.0037(12) -0.0113(14) -0.0154(14)
C7 0.0388(17) 0.0294(15) 0.0218(14) 0.0027(11) -0.0144(12) -0.0132(13)
C8 0.0176(12) 0.0293(14) 0.0173(12) 0.0042(10) -0.0044(10) -0.0126(11)
C9 0.0172(12) 0.0292(14) 0.0216(13) 0.0060(11) -0.0050(10) -0.0086(11)
C10 0.0210(13) 0.0222(13) 0.0206(13) -0.0003(10) -0.0018(10) -0.0080(10)
C11 0.0241(14) 0.0386(16) 0.0280(15) 0.0035(12) -0.0121(11) -0.0185(12)
C12 0.0196(14) 0.0353(16) 0.0353(16) 0.0045(13) -0.0047(12) -0.0051(12)
C13 0.0296(15) 0.0257(14) 0.0348(16) -0.0052(12) -0.0045(12) -0.0074(12)
C14 0.0200(12) 0.0230(13) 0.0167(12) -0.0013(10) -0.0060(10) -0.0059(10)
C15 0.0196(13) 0.0250(13) 0.0184(12) -0.0001(10) -0.0041(10) -0.0040(10)
C16 0.0163(12) 0.0271(13) 0.0192(12) 0.0023(10) -0.0038(10) -0.0081(10)
C17 0.0351(16) 0.0381(16) 0.0191(13) -0.0083(12) -0.0061(12) -0.0155(13)
C18 0.0253(15) 0.0410(17) 0.0215(14) -0.0010(12) 0.0014(11) -0.0099(13)
C19 0.0232(14) 0.0379(16) 0.0316(15) 0.0004(13) -0.0048(12) -0.0172(13)
C20 0.0203(12) 0.0235(13) 0.0166(12) -0.0005(10) -0.0040(10) -0.0109(10)
C21 0.0177(12) 0.0234(13) 0.0212(13) 0.0031(10) -0.0054(10) -0.0079(10)
C22 0.0183(12) 0.0272(14) 0.0189(13) -0.0001(10) -0.0035(10) -0.0051(11)
C23 0.0210(13) 0.0228(13) 0.0164(12) -0.0031(10) -0.0046(10) -0.0052(10)
C24 0.0242(14) 0.0359(16) 0.0311(15) 0.0017(12) -0.0057(12) -0.0161(12)
C25 0.0301(16) 0.0437(18) 0.0219(14) -0.0013(13) 0.0015(12) -0.0103(14)
C26 0.0324(16) 0.0406(17) 0.0214(14) -0.0096(12) -0.0065(12) -0.0147(13)
C27 0.0192(12) 0.0249(13) 0.0199(13) 0.0014(10) -0.0018(10) -0.0087(10)
C28 0.0172(12) 0.0275(14) 0.0237(13) 0.0050(11) -0.0041(10) -0.0093(11)
C29 0.0171(12) 0.0290(13) 0.0174(12) 0.0055(10) -0.0048(9) -0.0148(10)
C30 0.0302(16) 0.0269(15) 0.0334(16) -0.0074(12) -0.0023(12) -0.0070(12)
C31 0.0196(14) 0.0382(17) 0.0366(17) 0.0046(13) -0.0067(12) -0.0057(12)
C32 0.0249(14) 0.0391(17) 0.0307(15) 0.0003(12) -0.0128(12) -0.0184(13)
C33 0.0235(13) 0.0206(12) 0.0172(12) -0.0004(10) -0.0041(10) -0.0087(10)
C34 0.0241(13) 0.0186(12) 0.0232(13) -0.0015(10) -0.0034(10) -0.0080(10)
C35 0.0216(13) 0.0181(12) 0.0221(13) -0.0038(10) -0.0023(10) -0.0075(10)
C36 0.0374(17) 0.0330(15) 0.0198(13) 0.0044(11) -0.0120(12) -0.0144(13)
C37 0.0452(19) 0.0243(15) 0.0347(17) 0.0043(12) -0.0110(14) -0.0148(13)
C38 0.0382(17) 0.0232(14) 0.0329(16) -0.0028(12) -0.0112(13) -0.0174(12)
C1TA 0.053(3) 0.073(3) 0.060(3) -0.010(2) -0.014(2) -0.035(2)
C2TA 0.044(2) 0.072(3) 0.100(4) -0.016(3) -0.005(3) -0.025(2)
C3TA 0.041(2) 0.061(3) 0.100(4) -0.026(3) 0.011(2) -0.025(2)
C4TA 0.054(3) 0.055(3) 0.077(3) -0.034(2) 0.021(2) -0.036(2)
C5TA 0.054(2) 0.052(2) 0.066(3) -0.015(2) 0.001(2) -0.032(2)
C6TA 0.045(2) 0.041(2) 0.060(2) -0.0211(18) 0.0115(18) -0.0272(17)
C7TA 0.070(3) 0.049(3) 0.102(4) -0.006(3) -0.014(3) -0.020(2)
C1TB 0.0299(18) 0.046(2) 0.066(3) -0.0145(18) -0.0091(17) -0.0126(16)
C2TB 0.041(2) 0.046(2) 0.058(2) -0.0057(18) -0.0006(18) -0.0198(17)
C3TB 0.045(2) 0.041(2) 0.056(2) 0.0030(17) -0.0095(18) -0.0088(17)
C4TB 0.0346(19) 0.048(2) 0.055(2) -0.0054(18) -0.0042(17) -0.0081(16)
C5TB 0.049(2) 0.044(2) 0.0395(19) -0.0062(15) -0.0086(16) -0.0201(17)
C6TB 0.048(2) 0.0345(18) 0.050(2) -0.0088(15) -0.0242(17) -0.0121(16)
C7TB 0.081(3) 0.046(2) 0.078(3) 0.000(2) -0.045(3) -0.013(2)
C1TC 0.034(2) 0.070(3) 0.101(4) -0.040(3) -0.011(2) -0.017(2)
C2TC 0.044(2) 0.069(3) 0.069(3) -0.021(2) 0.001(2) -0.027(2)
C3TC 0.046(2) 0.052(2) 0.056(2) -0.0011(19) -0.0086(18) -0.0189(19)
C4TC 0.040(2) 0.051(2) 0.050(2) -0.0080(18) -0.0061(17) -0.0127(17)
C5TC 0.065(3) 0.044(2) 0.052(2) -0.0065(17) -0.021(2) -0.024(2)
C6TC 0.073(3) 0.0347(19) 0.088(3) -0.011(2) -0.055(3) -0.014(2)
C7TC 0.139(5) 0.073(3) 0.132(4) 0.015(3) -0.080(4) -0.033(3)
C1TD 0.0678(15) 0.0898(17) 0.109(2) -0.0533(15) 0.0206(12) -0.0537(13)
C2TD 0.0678(15) 0.0898(17) 0.109(2) -0.0533(15) 0.0206(12) -0.0537(13)
C3TD 0.0678(15) 0.0898(17) 0.109(2) -0.0533(15) 0.0206(12) -0.0537(13)
C4TD 0.0678(15) 0.0898(17) 0.109(2) -0.0533(15) 0.0206(12) -0.0537(13)
C5TD 0.0678(15) 0.0898(17) 0.109(2) -0.0533(15) 0.0206(12) -0.0537(13)
C6TD 0.0678(15) 0.0898(17) 0.109(2) -0.0533(15) 0.0206(12) -0.0537(13)
C7TD 0.139(5) 0.073(3) 0.132(4) 0.015(3) -0.080(4) -0.033(3)

loop_
_atom_type_symbol
_atom_type_description
_atom_type_scat_dispersion_real
_atom_type_scat_dispersion_imag
_atom_type_scat_source
C C 0.0033 0.0016 'International Tables Vol C Tables 4.2.6.8 and 6.1.1.4'
H H 0.0000 0.0000 'International Tables Vol C Tables 4.2.6.8 and 6.1.1.4'
N N 0.0061 0.0033 'International Tables Vol C Tables 4.2.6.8 and 6.1.1.4'
Ca Ca 0.2262 0.3064 'International Tables Vol C Tables 4.2.6.8 and 6.1.1.4'

loop_
_geom_angle_atom_site_label_1
_geom_angle_atom_site_label_2
_geom_angle_atom_site_label_3
_geom_angle
N11 Ca1 N6 101.77(7)
N11 Ca1 N2 179.53(7)
N6 Ca1 N2 77.79(7)
N11 Ca1 N9 78.36(8)
N6 Ca1 N9 102.29(7)
N2 Ca1 N9 101.87(8)
N11 Ca1 N7 77.75(7)
N6 Ca1 N7 179.46(8)
N2 Ca1 N7 102.69(7)
N9 Ca1 N7 77.38(7)
N11 Ca1 N4 101.46(8)
N6 Ca1 N4 77.30(7)
N2 Ca1 N4 78.31(7)
N9 Ca1 N4 179.52(8)
N7 Ca1 N4 103.03(8)
C2 N1 N2 110.2(2)
C2 N1 C1 125.2(2)
N2 N1 C1 124.6(2)
C4 N2 N1 105.5(2)
C4 N2 Ca1 137.42(17)
N1 N2 Ca1 116.85(15)
C8 N3 N4 110.1(2)
C8 N3 C1 125.1(2)
N4 N3 C1 124.8(2)
C10 N4 N3 105.9(2)
C10 N4 Ca1 137.28(18)
N3 N4 Ca1 116.78(15)
C14 N5 N6 110.1(2)
C14 N5 C1 124.9(2)
N6 N5 C1 124.9(2)
C16 N6 N5 105.6(2)
C16 N6 Ca1 137.73(18)
N5 N6 Ca1 116.60(15)
C21 N7 N8 105.7(2)
C21 N7 Ca1 137.61(18)
N8 N7 Ca1 116.60(15)
C23 N8 N7 110.1(2)
C23 N8 C20 124.9(2)
N7 N8 C20 124.9(2)
C27 N9 N10 105.5(2)
C27 N9 Ca1 137.53(18)
N10 N9 Ca1 116.96(16)
C29 N10 N9 110.2(2)
C29 N10 C20 125.2(2)
N9 N10 C20 124.6(2)
C33 N11 N12 105.5(2)
C33 N11 Ca1 137.32(17)
N12 N11 Ca1 116.84(15)
C35 N12 N11 110.2(2)
C35 N12 C20 124.9(2)
N11 N12 C20 124.9(2)
N1 C1 N3 111.0(2)
N1 C1 N5 111.0(2)
N3 C1 N5 110.5(2)
N1 C2 C3 108.0(2)
N1 C2 C5 122.1(2)
C3 C2 C5 129.9(2)
C2 C3 C4 105.1(2)
C2 C3 C6 127.8(3)
C4 C3 C6 127.1(3)
N2 C4 C3 111.3(2)
N2 C4 C7 120.4(2)
C3 C4 C7 128.4(2)
C2 C5 H5A 109.5
C2 C5 H5B 109.5
H5A C5 H5B 109.5
C2 C5 H5C 109.5
H5A C5 H5C 109.5
H5B C5 H5C 109.5
C3 C6 H6A 109.5
C3 C6 H6B 109.5
H6A C6 H6B 109.5
C3 C6 H6C 109.5
H6A C6 H6C 109.5
H6B C6 H6C 109.5
C4 C7 H7A 109.5
C4 C7 H7B 109.5
H7A C7 H7B 109.5
C4 C7 H7C 109.5
H7A C7 H7C 109.5
H7B C7 H7C 109.5
N3 C8 C9 107.9(2)
N3 C8 C11 122.8(3)
C9 C8 C11 129.3(3)
C8 C9 C10 105.2(2)
C8 C9 C12 126.2(3)
C10 C9 C12 128.6(3)
N4 C10 C9 111.0(2)
N4 C10 C13 120.3(2)
C9 C10 C13 128.7(3)
C8 C11 H11A 109.5
C8 C11 H11B 109.5
H11A C11 H11B 109.5
C8 C11 H11C 109.5
H11A C11 H11C 109.5
H11B C11 H11C 109.5
C9 C12 H12A 109.5
C9 C12 H12B 109.5
H12A C12 H12B 109.5
C9 C12 H12C 109.5
H12A C12 H12C 109.5
H12B C12 H12C 109.5
C10 C13 H13A 109.5
C10 C13 H13B 109.5
H13A C13 H13B 109.5
C10 C13 H13C 109.5
H13A C13 H13C 109.5
H13B C13 H13C 109.5
N5 C14 C15 108.4(2)
N5 C14 C17 122.7(2)
C15 C14 C17 128.9(2)
C14 C15 C16 104.6(2)
C14 C15 C18 126.9(3)
C16 C15 C18 128.5(3)
N6 C16 C15 111.3(2)
N6 C16 C19 120.0(2)
C15 C16 C19 128.7(3)
C14 C17 H17A 109.5
C14 C17 H17B 109.5
H17A C17 H17B 109.5
C14 C17 H17C 109.5
H17A C17 H17C 109.5
H17B C17 H17C 109.5
C15 C18 H18A 109.5
C15 C18 H18B 109.5
H18A C18 H18B 109.5
C15 C18 H18C 109.5
H18A C18 H18C 109.5
H18B C18 H18C 109.5
C16 C19 H19A 109.5
C16 C19 H19B 109.5
H19A C19 H19B 109.5
C16 C19 H19C 109.5
H19A C19 H19C 109.5
H19B C19 H19C 109.5
N8 C20 N10 110.8(2)
N8 C20 N12 111.0(2)
N10 C20 N12 110.7(2)
N7 C21 C22 111.1(2)
N7 C21 C24 120.1(2)
C22 C21 C24 128.8(3)
C23 C22 C21 105.1(2)
C23 C22 C25 126.3(3)
C21 C22 C25 128.6(3)
N8 C23 C22 108.0(2)
N8 C23 C26 122.6(2)
C22 C23 C26 129.4(2)
C21 C24 H24A 109.5
C21 C24 H24B 109.5
H24A C24 H24B 109.5
C21 C24 H24C 109.5
H24A C24 H24C 109.5
H24B C24 H24C 109.5
C22 C25 H25A 109.5
C22 C25 H25B 109.5
H25A C25 H25B 109.5
C22 C25 H25C 109.5
H25A C25 H25C 109.5
H25B C25 H25C 109.5
C23 C26 H26A 109.5
C23 C26 H26B 109.5
H26A C26 H26B 109.5
C23 C26 H26C 109.5
H26A C26 H26C 109.5
H26B C26 H26C 109.5
N9 C27 C28 111.5(2)
N9 C27 C30 119.6(2)
C28 C27 C30 128.8(3)
C29 C28 C27 104.8(2)
C29 C28 C31 126.3(3)
C27 C28 C31 128.9(3)
N10 C29 C28 108.0(2)
N10 C29 C32 122.9(3)
C28 C29 C32 129.1(3)
C27 C30 H30A 109.5
C27 C30 H30B 109.5
H30A C30 H30B 109.5
C27 C30 H30C 109.5
H30A C30 H30C 109.5
H30B C30 H30C 109.5
C28 C31 H31A 109.5
C28 C31 H31B 109.5
H31A C31 H31B 109.5
C28 C31 H31C 109.5
H31A C31 H31C 109.5
H31B C31 H31C 109.5
C29 C32 H32A 109.5
C29 C32 H32B 109.5
H32A C32 H32B 109.5
C29 C32 H32C 109.5
H32A C32 H32C 109.5
H32B C32 H32C 109.5
N11 C33 C34 111.3(2)
N11 C33 C36 120.2(2)
C34 C33 C36 128.5(2)
C35 C34 C33 105.1(2)
C35 C34 C37 127.6(3)
C33 C34 C37 127.3(3)
N12 C35 C34 107.9(2)
N12 C35 C38 122.3(2)
C34 C35 C38 129.8(3)
C33 C36 H36A 109.5
C33 C36 H36B 109.5
H36A C36 H36B 109.5
C33 C36 H36C 109.5
H36A C36 H36C 109.5
H36B C36 H36C 109.5
C34 C37 H37A 109.5
C34 C37 H37B 109.5
H37A C37 H37B 109.5
C34 C37 H37C 109.5
H37A C37 H37C 109.5
H37B C37 H37C 109.5
C35 C38 H38A 109.5
C35 C38 H38B 109.5
H38A C38 H38B 109.5
C35 C38 H38C 109.5
H38A C38 H38C 109.5
H38B C38 H38C 109.5
C2TA C1TA C6TA 122.2(5)
C2TA C1TA H1TA 118.9
C6TA C1TA H1TA 118.9
C1TA C2TA C3TA 118.4(5)
C1TA C2TA H2TA 120.8
C3TA C2TA H2TA 120.8
C4TA C3TA C2TA 120.9(5)
C4TA C3TA H3TA 119.5
C2TA C3TA H3TA 119.5
C5TA C4TA C3TA 119.3(5)
C5TA C4TA H4TA 120.4
C3TA C4TA H4TA 120.4
C4TA C5TA C6TA 120.2(5)
C4TA C5TA H5TA 119.9
C6TA C5TA H5TA 119.9
C1TA C6TA C5TA 119.0(4)
C1TA C6TA C7TA 121.3(4)
C5TA C6TA C7TA 119.7(5)
C6TA C7TA H7TA 109.5
C6TA C7TA H7TB 109.5
H7TA C7TA H7TB 109.5
C6TA C7TA H7TC 109.5
H7TA C7TA H7TC 109.5
H7TB C7TA H7TC 109.5
C2TB C1TB C6TB 121.8(4)
C2TB C1TB H1TB 119.1
C6TB C1TB H1TB 119.1
C1TB C2TB C3TB 119.4(4)
C1TB C2TB H2TB 120.3
C3TB C2TB H2TB 120.3
C2TB C3TB C4TB 120.4(4)
C2TB C3TB H3TB 119.8
C4TB C3TB H3TB 119.8
C3TB C4TB C5TB 119.8(4)
C3TB C4TB H4TB 120.1
C5TB C4TB H4TB 120.1
C4TB C5TB C6TB 120.2(4)
C4TB C5TB H5TB 119.9
C6TB C5TB H5TB 119.9
C1TB C6TB C5TB 118.3(3)
C1TB C6TB C7TB 121.2(4)
C5TB C6TB C7TB 120.4(4)
C6TB C7TB H7TD 109.5
C6TB C7TB H7TE 109.5
H7TD C7TB H7TE 109.5
C6TB C7TB H7TF 109.5
H7TD C7TB H7TF 109.5
H7TE C7TB H7TF 109.5
C2TC C1TC C6TC 120.5(4)
C2TC C1TC H1TC 119.7
C6TC C1TC H1TC 119.7
C3TC C2TC C1TC 120.0(5)
C3TC C2TC H2TC 120.0
C1TC C2TC H2TC 120.0
C2TC C3TC C4TC 120.4(4)
C2TC C3TC H3TC 119.8
C4TC C3TC H3TC 119.8
C5TC C4TC C3TC 120.3(4)
C5TC C4TC H4TC 119.8
C3TC C4TC H4TC 119.8
C4TC C5TC C6TC 119.5(4)
C4TC C5TC H5TC 120.3
C6TC C5TC H5TC 120.3
C1TC C6TC C5TC 119.2(4)
C1TC C6TC C7TC 117.4(6)
C5TC C6TC C7TC 123.4(6)
C6TC C7TC H7TG 109.5
C6TC C7TC H7TH 109.5
H7TG C7TC H7TH 109.5
C6TC C7TC H7TI 109.5
H7TG C7TC H7TI 109.5
H7TH C7TC H7TI 109.5
C2TD C1TD C6TD 120.0
C2TD C1TD H1TD 120.0
C6TD C1TD H1TD 120.0
C1TD C2TD C3TD 120.0
C1TD C2TD H2TD 120.0
C3TD C2TD H2TD 120.0
C4TD C3TD C2TD 120.0
C4TD C3TD H3TD 120.0
C2TD C3TD H3TD 120.0
C3TD C4TD C5TD 120.0
C3TD C4TD H4TD 120.0
C5TD C4TD H4TD 120.0
C6TD C5TD C4TD 120.0
C6TD C5TD H5TD 120.0
C4TD C5TD H5TD 120.0
C7TD C6TD C5TD 118.6(4)
C7TD C6TD C1TD 121.4(4)
C5TD C6TD C1TD 120.0
C6TD C7TD H7TJ 109.5
C6TD C7TD H7TK 109.5
H7TJ C7TD H7TK 109.5
C6TD C7TD H7TL 109.5
H7TJ C7TD H7TL 109.5
H7TK C7TD H7TL 109.5

loop_
_geom_bond_atom_site_label_1
_geom_bond_atom_site_label_2
_geom_bond_distance
Ca1 N11 2.434(2)
Ca1 N6 2.442(2)
Ca1 N2 2.443(2)
Ca1 N9 2.443(2)
Ca1 N7 2.444(2)
Ca1 N4 2.444(2)
N1 C2 1.361(3)
N1 N2 1.382(3)
N1 C1 1.440(3)
N2 C4 1.334(3)
N3 C8 1.365(3)
N3 N4 1.378(3)
N3 C1 1.447(3)
N4 C10 1.336(3)
N5 C14 1.356(3)
N5 N6 1.381(3)
N5 C1 1.448(3)
N6 C16 1.338(3)
N7 C21 1.337(3)
N7 N8 1.387(3)
N8 C23 1.357(3)
N8 C20 1.442(3)
N9 C27 1.335(3)
N9 N10 1.382(3)
N10 C29 1.361(3)
N10 C20 1.445(3)
N11 C33 1.338(3)
N11 N12 1.383(3)
N12 C35 1.359(3)
N12 C20 1.447(3)
C2 C3 1.376(4)
C2 C5 1.486(4)
C3 C4 1.406(4)
C3 C6 1.497(4)
C4 C7 1.495(4)
C5 H5A 0.9800
C5 H5B 0.9800
C5 H5C 0.9800
C6 H6A 0.9800
C6 H6B 0.9800
C6 H6C 0.9800
C7 H7A 0.9800
C7 H7B 0.9800
C7 H7C 0.9800
C8 C9 1.379(4)
C8 C11 1.485(4)
C9 C10 1.408(4)
C9 C12 1.499(4)
C10 C13 1.497(4)
C11 H11A 0.9800
C11 H11B 0.9800
C11 H11C 0.9800
C12 H12A 0.9800
C12 H12B 0.9800
C12 H12C 0.9800
C13 H13A 0.9800
C13 H13B 0.9800
C13 H13C 0.9800
C14 C15 1.383(4)
C14 C17 1.487(4)
C15 C16 1.407(4)
C15 C18 1.498(4)
C16 C19 1.500(4)
C17 H17A 0.9800
C17 H17B 0.9800
C17 H17C 0.9800
C18 H18A 0.9800
C18 H18B 0.9800
C18 H18C 0.9800
C19 H19A 0.9800
C19 H19B 0.9800
C19 H19C 0.9800
C21 C22 1.405(4)
C21 C24 1.495(4)
C22 C23 1.386(4)
C22 C25 1.495(4)
C23 C26 1.481(4)
C24 H24A 0.9800
C24 H24B 0.9800
C24 H24C 0.9800
C25 H25A 0.9800
C25 H25B 0.9800
C25 H25C 0.9800
C26 H26A 0.9800
C26 H26B 0.9800
C26 H26C 0.9800
C27 C28 1.404(4)
C27 C30 1.501(4)
C28 C29 1.382(4)
C28 C31 1.492(4)
C29 C32 1.487(4)
C30 H30A 0.9800
C30 H30B 0.9800
C30 H30C 0.9800
C31 H31A 0.9800
C31 H31B 0.9800
C31 H31C 0.9800
C32 H32A 0.9800
C32 H32B 0.9800
C32 H32C 0.9800
C33 C34 1.401(4)
C33 C36 1.491(4)
C34 C35 1.382(4)
C34 C37 1.496(4)
C35 C38 1.494(4)
C36 H36A 0.9800
C36 H36B 0.9800
C36 H36C 0.9800
C37 H37A 0.9800
C37 H37B 0.9800
C37 H37C 0.9800
C38 H38A 0.9800
C38 H38B 0.9800
C38 H38C 0.9800
C1TA C2TA 1.360(7)
C1TA C6TA 1.365(6)
C1TA H1TA 0.9500
C2TA C3TA 1.404(7)
C2TA H2TA 0.9500
C3TA C4TA 1.396(7)
C3TA H3TA 0.9500
C4TA C5TA 1.358(6)
C4TA H4TA 0.9500
C5TA C6TA 1.424(6)
C5TA H5TA 0.9500
C6TA C7TA 1.483(6)
C7TA H7TA 0.9800
C7TA H7TB 0.9800
C7TA H7TC 0.9800
C1TB C2TB 1.372(6)
C1TB C6TB 1.376(6)
C1TB H1TB 0.9500
C2TB C3TB 1.375(6)
C2TB H2TB 0.9500
C3TB C4TB 1.377(6)
C3TB H3TB 0.9500
C4TB C5TB 1.385(6)
C4TB H4TB 0.9500
C5TB C6TB 1.397(5)
C5TB H5TB 0.9500
C6TB C7TB 1.497(6)
C7TB H7TD 0.9800
C7TB H7TE 0.9800
C7TB H7TF 0.9800
C1TC C2TC 1.367(7)
C1TC C6TC 1.391(7)
C1TC H1TC 0.9500
C2TC C3TC 1.357(6)
C2TC H2TC 0.9500
C3TC C4TC 1.390(6)
C3TC H3TC 0.9500
C4TC C5TC 1.364(6)
C4TC H4TC 0.9500
C5TC C6TC 1.396(7)
C5TC H5TC 0.9500
C6TC C7TC 1.459(7)
C7TC H7TG 0.9800
C7TC H7TH 0.9800
C7TC H7TI 0.9800
C1TD C2TD 1.3900
C1TD C6TD 1.3900
C1TD H1TD 0.9500
C2TD C3TD 1.3900
C2TD H2TD 0.9500
C3TD C4TD 1.3900
C3TD H3TD 0.9500
C4TD C5TD 1.3900
C4TD H4TD 0.9500
C5TD C6TD 1.3900
C5TD H5TD 0.9500
C6TD C7TD 1.351(7)
C7TD H7TJ 0.9800
C7TD H7TK 0.9800
C7TD H7TL 0.9800
